data_9016699
loop_
_publ_author_name
'Croguennec, L.'
'Deniard, P.'
'Brec, R.'
'Couzi, M.'
'Sourisseau, C.'
'Fourquet, J.'
'Calage, Y.'

_publ_section_title
;
 Structural and spectroscopic evidence for hydrogen bonding induced (N
 H4)(+) cation ordering in beta-(N H4)2 Fe F5 at low temperature
 _cod_database_code 1000445
;
_journal_name_full 'Journal of Solid State Chemistry'
_journal_page_first 189
_journal_page_last 197
_journal_paper_doi 10.1006/jssc.1997.7269
_journal_volume 131
_journal_year 1997
_chemical_formula_sum 'F5 Fe N2'
_space_group_IT_number 62
_symmetry_space_group_name_Hall '-P 2ac 2n'
_symmetry_space_group_name_H-M 'P n m a'
_cell_angle_alpha 90
_cell_angle_beta 90
_cell_angle_gamma 90
_cell_length_a 6.3385
_cell_length_b 7.6191
_cell_length_c 11.0298
_cell_formula_units_Z 4
_cell_volume 532.669
_database_code_amcsd 0013924
_exptl_crystal_density_diffrn 2.230
_cod_duplicate_entry 1000445
_cod_original_formula_sum 'N2 Fe F5'
_cod_database_code 9016699
_amcsd_formula_title 'F5 Fe H8 N2'

loop_
_space_group_symop_operation_xyz
x,y,z
x,1/2-y,z
-x,1/2+y,-z
1/2-x,1/2+y,1/2+z
1/2+x,1/2-y,1/2-z
1/2+x,y,1/2-z
1/2-x,-y,1/2+z
-x,-y,-z

loop_
_atom_site_label
_atom_site_fract_x
_atom_site_fract_y
_atom_site_fract_z
N1 0.42800 0.25000 0.19580
N2 0.51000 0.25000 0.85840
Fe1 0.00000 0.00000 0.00000
F1 0.08800 0.25000 0.00820
F2 0.22710 0.05210 0.43670
F3 0.10510 0.52650 0.15950

loop_
_cod_related_entry_id
_cod_related_entry_database
_cod_related_entry_code
1 AMCSD 0013924
